data_2006403
loop_
_publ_author_name
'Jarno Kansikas'
'Kaija Sipil\"a'

_publ_section_title
;
 Four 9-Alkylthiophenanthrenes at 193K (Alkyl = Methyl, Ethyl, Propyl
 and Butyl)
;
_journal_issue 8
_journal_name_full 'Acta Crystallographica Section C'
_journal_page_first 1127
_journal_page_last 1131
_journal_paper_doi 10.1107/S0108270197004575
_journal_volume 53
_journal_year 1997
_chemical_formula_sum 'C15 H12 S'
_chemical_formula_weight 224.31
_chemical_melting_point 368
_chemical_name_systematic
;
 9-Methylthiophenanthrene
;
_space_group_IT_number 4
_symmetry_cell_setting monoclinic
_symmetry_space_group_name_Hall 'P 2yb'
_symmetry_space_group_name_H-M 'P 1 21 1'
_audit_creation_method SHELXL
_cell_angle_alpha 90.00
_cell_angle_beta 106.16(3)
_cell_angle_gamma 90.00
_cell_formula_units_Z 4
_cell_length_a 11.786(2)
_cell_length_b 5.5430(10)
_cell_length_c 17.799(4)
_cell_measurement_reflns_used 20
_cell_measurement_temperature 193(2)
_cell_measurement_theta_max 10
_cell_measurement_theta_min 5
_cell_volume 1116.9(4)
_computing_cell_refinement 'AFC7S Software'
_computing_data_collection 'AFC7S Software (Molecular Structure Corporation, 1992)'
_computing_data_reduction 'TEXSAN (Molecular Structure Corporation, 1993)'
_computing_molecular_graphics SHELXTL/PC
_computing_publication_material SHELXL93
_computing_structure_refinement 'SHELXL93 (Sheldrick, 1993)'
_computing_structure_solution 'SHELXTL/PC (Sheldrick, 1990)'
_diffrn_ambient_temperature 193(2)
_diffrn_measurement_device 'Rigaku AFC7S'
_diffrn_measurement_method \w/2\q
_diffrn_radiation_monochromator graphite
_diffrn_radiation_source 'fine-focus sealed tube'
_diffrn_radiation_type MoK\a
_diffrn_radiation_wavelength 0.71069
_diffrn_reflns_av_R_equivalents 0.0000
_diffrn_reflns_av_sigmaI/netI 0.0521
_diffrn_reflns_limit_h_max 14
_diffrn_reflns_limit_h_min 0
_diffrn_reflns_limit_k_max 6
_diffrn_reflns_limit_k_min 0
_diffrn_reflns_limit_l_max 21
_diffrn_reflns_limit_l_min -22
_diffrn_reflns_number 2323
_diffrn_reflns_theta_max 26.51
_diffrn_reflns_theta_min 2.56
_diffrn_standards_decay_% <1
_diffrn_standards_interval_count 100
_diffrn_standards_number 3
_exptl_absorpt_coefficient_mu 0.255
_exptl_absorpt_correction_type none
_exptl_crystal_colour 'Light brown'
_exptl_crystal_density_diffrn 1.334
_exptl_crystal_density_meas ?
_exptl_crystal_description Rod
_exptl_crystal_F_000 472
_exptl_crystal_size_max 0.3
_exptl_crystal_size_mid 0.2
_exptl_crystal_size_min 0.2
_refine_diff_density_max 0.577
_refine_diff_density_min -0.571
_refine_ls_abs_structure_details 'Flack H D (1983), Acta Cryst. A39, 876-881'
_refine_ls_abs_structure_Flack 0.2(2)
_refine_ls_extinction_coef 0.005(5)
_refine_ls_extinction_method SHELXL
_refine_ls_goodness_of_fit_all 1.040
_refine_ls_goodness_of_fit_obs 1.101
_refine_ls_hydrogen_treatment 'H atoms refined with riding model'
_refine_ls_matrix_type full
_refine_ls_number_parameters 291
_refine_ls_number_reflns 2306
_refine_ls_number_restraints 1
_refine_ls_restrained_S_all 1.115
_refine_ls_restrained_S_obs 1.100
_refine_ls_R_factor_all 0.0948
_refine_ls_R_factor_obs .0730
_refine_ls_shift/esd_max 0.000
_refine_ls_shift/esd_mean 0.000
_refine_ls_structure_factor_coef Fsqd
_refine_ls_weighting_details 'w = 1/[\s^2^(Fo^2^)+(0.1030P)^2^+1.0900P] where P=(Fo^2^+2Fc^2^)/3'
_refine_ls_weighting_scheme calc
_refine_ls_wR_factor_all 0.2093
_refine_ls_wR_factor_obs .1811
_reflns_number_observed 1815
_reflns_number_total 2323
_reflns_observed_criterion >2sigma(I)
_cod_data_source_file ka1230.cif
_cod_data_source_block 1
_cod_depositor_comments
;
The following automatic conversions were performed:
'_symmetry_cell_setting' value 'Monoclinic' changed to 'monoclinic'
according to '/home/saulius/struct/CIF-dictionaries/cif_core.dic'
dictionary named 'cif_core.dic' version 2.4.1 from 2010-06-29.

Automatic conversion script
Id: cif_fix_enum 1527 2010-12-29 10:47:43Z saulius 

The following automatic conversions were performed:

'_symmetry_cell_setting' value 'Monoclinic' changed to 'monoclinic'
according to /home/saulius/struct/CIF-dictionaries/cif_core.dic
dictionary named 'cif_core.dic' version 2.4.1 from 2010-06-29.

Automatic conversion script
Id: cif_fix_values 1715 2011-07-08 13:25:40Z adriana 

The following automatic conversions were performed:

'_exptl_crystal_density_meas' value 'not measured' was changed to '?'
- the value is perceived as not measured.

Automatic conversion script
Id: cif_fix_values 3008 2015-01-20 13:52:24Z robertas 

The following automatic conversions were performed:

'_refine_ls_weighting_scheme' value 'calc w =
1/[\s^2^(Fo^2^)+(0.1030P)^2^+1.0900P] where P=(Fo^2^+2Fc^2^)/3' was
changed to 'calc'. New tag '_refine_ls_weighting_details' was
created. The value of the new tag was set to 'w =
1/[\s^2^(Fo^2^)+(0.1030P)^2^+1.0900P] where P=(Fo^2^+2Fc^2^)/3'.

Automatic conversion script
Id: cif_fix_values 3143 2015-03-26 13:38:13Z robertas 
;
_cod_original_sg_symbol_H-M P2~1~
_cod_database_code 2006403

loop_
_symmetry_equiv_pos_as_xyz
'x, y, z'
'-x, y+1/2, -z'

loop_
_atom_site_aniso_label
_atom_site_aniso_U_11
_atom_site_aniso_U_22
_atom_site_aniso_U_33
_atom_site_aniso_U_12
_atom_site_aniso_U_13
_atom_site_aniso_U_23
S1 .0561(10) .0543(12) .0473(9) .0105(9) .0038(7) .0007(9)
C11 .049(4) .046(4) .063(5) .004(4) .006(3) .007(4)
C12 .051(4) .068(5) .056(4) .008(4) -.005(3) .020(4)
C13 .058(5) .077(6) .055(4) .000(5) .006(4) .000(5)
C14 .048(4) .063(5) .046(4) -.001(4) .007(3) .005(4)
C14a .035(3) .042(4) .051(4) -.005(3) .009(3) .006(3)
C14b .033(3) .038(4) .051(4) .001(3) .004(3) .003(3)
C15 .047(4) .051(4) .057(4) -.008(4) .004(3) .002(4)
C16 .043(4) .052(5) .067(5) .007(4) .013(3) -.010(4)
C17 .040(4) .049(4) .063(5) -.002(3) -.003(3) .011(4)
C18 .041(3) .038(4) .051(4) -.002(3) .006(3) .000(3)
C18a .032(3) .036(3) .050(4) -.004(3) .004(3) .001(3)
C19 .033(3) .043(4) .059(4) -.006(3) .006(3) .002(3)
C110 .037(3) .044(4) .048(3) .002(3) .002(3) -.005(3)
C110a .037(3) .042(4) .053(4) .002(3) .003(3) .010(3)
C112 .060(5) .068(6) .060(5) .014(4) .012(4) -.006(4)
S2 .0661(12) .0651(14) .0604(12) -.0028(12) -.0002(9) .0014(11)
C21 .035(3) .053(4) .055(4) -.013(3) .007(3) -.011(4)
C22 .037(3) .061(5) .060(4) -.004(4) .004(3) -.016(4)
C23 .055(4) .055(5) .045(4) .007(4) -.004(3) .000(4)
C24 .049(4) .049(4) .047(4) -.005(3) .003(3) .000(4)
C24a .038(3) .048(4) .040(3) -.007(3) .001(3) -.008(3)
C24b .048(3) .046(4) .054(4) -.010(3) .014(3) -.021(4)
C25 .069(5) .054(5) .059(5) -.001(4) .004(4) .004(4)
C26 .070(5) .062(6) .068(5) -.003(5) .023(4) -.008(5)
C27 .040(4) .062(5) .038(4) .021(4) -.002(3) -.001(4)
C28 .058(5) .086(7) .064(5) .039(5) -.026(4) -.030(6)
C28a .039(3) .058(5) .054(4) .000(3) -.004(3) -.019(4)
C29 .068(5) .048(4) .040(4) .019(4) -.008(3) -.008(3)
C210 .058(4) .042(4) .052(4) .000(4) .003(3) -.004(3)
C210a .042(3) .039(4) .043(3) -.004(3) -.001(3) -.007(3)
C212 .083(6) .060(6) .075(5) -.015(5) .031(5) -.015(5)

loop_
_atom_site_label
_atom_site_fract_x
_atom_site_fract_y
_atom_site_fract_z
_atom_site_U_iso_or_equiv
_atom_site_thermal_displace_type
_atom_site_calc_flag
_atom_site_refinement_flags
_atom_site_occupancy
_atom_site_disorder_group
_atom_site_type_symbol
S1 .2266(2) .0073(4) .08747(10) .0547(5) Uani d . 1 . S
C11 .0086(6) .1918(15) -.2057(4) .055(2) Uani d . 1 . C
H11 -.0276(6) .3211(15) -.1882(4) .066 Uiso calc R 1 . H
C12 -.0179(7) .1463(17) -.2840(5) .062(2) Uani d . 1 . C
H12 -.0720(7) .2423(17) -.3194(5) .075 Uiso calc R 1 . H
C13 .0371(7) -.0452(18) -.3101(5) .065(2) Uani d . 1 . C
H13 .0192(7) -.0764(18) -.3635(5) .078 Uiso calc R 1 . H
C14 .1171(6) -.1891(17) -.2589(4) .053(2) Uani d . 1 . C
H14 .1529(6) -.3161(17) -.2776(4) .064 Uiso calc R 1 . H
C14a .1454(5) -.1444(14) -.1771(4) .044(2) Uani d . 1 . C
C14b .2298(5) -.2938(13) -.1199(4) .042(2) Uani d . 1 . C
C15 .2906(6) -.4874(15) -.1414(4) .054(2) Uani d . 1 . C
H15 .2755(6) -.5265(15) -.1941(4) .064 Uiso calc R 1 . H
C16 .3712(6) -.6199(15) -.0875(5) .054(2) Uani d . 1 . C
H16 .4116(6) -.7452(15) -.1034(5) .065 Uiso calc R 1 . H
C17 .3927(6) -.5660(15) -.0079(4) .054(2) Uani d . 1 . C
H17 .4465(6) -.6583(15) .0292(4) .065 Uiso calc R 1 . H
C18 .3362(5) -.3816(13) .0154(4) .045(2) Uani d . 1 . C
H18 .3525(5) -.3468(13) .0685(4) .054 Uiso calc R 1 . H
C18a .2525(5) -.2399(13) -.0394(4) .0411(15) Uani d . 1 . C
C19 .1918(5) -.0415(13) -.0144(4) .046(2) Uani d . 1 . C
C110 .1151(5) .0977(14) -.0687(4) .045(2) Uani d . 1 . C
H110 .0787(5) .2284(14) -.0521(4) .054 Uiso calc R 1 . H
C110a .0895(5) .0469(13) -.1504(4) .046(2) Uani d . 1 . C
C112 .1326(7) .2556(18) .0954(5) .064(2) Uani d . 1 . C
H12A .1452(7) .2965(18) .1495(5) .096 Uiso calc R 1 . H
H12B .0515(7) .2107(18) .0731(5) .096 Uiso calc R 1 . H
H12C .1509(7) .3924(18) .0678(5) .096 Uiso calc R 1 . H
S2 .5697(2) .0634(4) .76582(12) .0674(7) Uani d . 1 . S
C21 .1873(5) .4355(14) .5805(4) .049(2) Uani d . 1 . C
H21 .1459(5) .3146(14) .5978(4) .059 Uiso calc R 1 . H
C22 .1262(6) .6050(16) .5293(4) .054(2) Uani d . 1 . C
H22 .0440(6) .6016(16) .5135(4) .065 Uiso calc R 1 . H
C23 .1860(6) .7807(15) .5010(4) .055(2) Uani d . 1 . C
H23 .1441(6) .8935(15) .4652(4) .066 Uiso calc R 1 . H
C24 .3075(6) .7900(14) .5256(4) .050(2) Uani d . 1 . C
H24 .3469(6) .9110(14) .5067(4) .060 Uiso calc R 1 . H
C24a .3729(5) .6188(13) .5788(4) .044(2) Uani d . 1 . C
C24b .5025(6) .6246(14) .6080(4) .050(2) Uani d . 1 . C
C25 .5706(7) .7887(17) .5832(5) .063(2) Uani d . 1 . C
H25 .5342(7) .8989(17) .5446(5) .076 Uiso calc R 1 . H
C26 .6970(8) .7966(18) .6148(5) .066(2) Uani d . 1 . C
H26 .7450(8) .9103(18) .6004(5) .066(17) Uiso calc R 1 . H
C27 .7407(7) .6098(16) .6710(4) .049(2) Uani d . 1 . C
H27 .8223(7) .6056(16) .6920(4) .066(17) Uiso calc R 1 . H
C28 .6898(8) .466(2) .6935(5) .078(3) Uani d . 1 . C
H28 .7305(8) .355(2) .7305(5) .093 Uiso calc R 1 . H
C28a .5605(6) .4535(15) .6649(4) .054(2) Uani d . 1 . C
C29 .4953(7) .2756(14) .6922(4) .057(2) Uani d . 1 . C
C210 .3744(6) .2652(14) .6651(4) .053(2) Uani d . 1 . C
H210 .3329(6) .1466(14) .6833(4) .064 Uiso calc R 1 . H
C210a .3118(6) .4393(13) .6079(4) .044(2) Uani d . 1 . C
C212 .4579(8) -.1233(18) .7790(5) .071(2) Uani d . 1 . C
H12D .4913(8) -.2427(18) .8179(5) .107 Uiso calc R 1 . H
H12E .4195(8) -.2016(18) .7305(5) .107 Uiso calc R 1 . H
H13F .4014(8) -.0284(18) .7958(5) .107 Uiso calc R 1 . H

loop_
_atom_type_symbol
_atom_type_description
_atom_type_scat_dispersion_real
_atom_type_scat_dispersion_imag
_atom_type_scat_source
C C 0.0033 0.0016 'International Tables Vol C Tables 4.2.6.8 and 6.1.1.4'
H H 0.0000 0.0000 'International Tables Vol C Tables 4.2.6.8 and 6.1.1.4'
S S 0.1246 0.1234 'International Tables Vol C Tables 4.2.6.8 and 6.1.1.4'

loop_
_geom_angle_atom_site_label_1
_geom_angle_atom_site_label_2
_geom_angle_atom_site_label_3
_geom_angle
_geom_angle_publ_flag
C19 S1 C112 103.1(4) yes
C12 C11 C110a 121.5(8) ?
C11 C12 C13 119.2(7) ?
C14 C13 C12 121.3(8) ?
C13 C14 C14a 120.2(8) ?
C14 C14a C14b 122.2(7) yes
C14 C14a C110a 118.7(6) ?
C14b C14a C110a 119.1(6) yes
C14a C14b C15 122.9(6) yes
C14a C14b C18a 119.0(6) yes
C15 C14b C18a 118.1(6) ?
C16 C15 C14b 122.0(7) ?
C15 C16 C17 119.5(7) ?
C18 C17 C16 120.5(7) ?
C17 C18 C18a 121.2(7) ?
C14b C18a C18 118.7(6) ?
C14b C18a C19 120.1(6) yes
C18 C18a C19 121.3(6) ?
C110 C19 C18a 120.0(6) yes
C110 C19 S1 124.0(6) yes
C18a C19 S1 116.0(5) yes
C19 C110 C110a 121.3(6) yes
C14a C110a C11 119.0(7) ?
C14a C110a C110 120.5(6) yes
C11 C110a C110 120.4(7) ?
C29 S2 C212 104.7(4) yes
C22 C21 C210a 121.7(7) ?
C21 C22 C23 120.1(6) ?
C24 C23 C22 120.2(7) ?
C23 C24 C24a 120.9(7) ?
C24 C24a C24b 122.9(7) yes
C24 C24a C210a 118.9(6) ?
C24b C24a C210a 118.2(6) yes
C24a C24b C25 123.1(7) yes
C24a C24b C28a 119.0(7) yes
C24b C25 C26 122.1(8) ?
C25 C24b C28a 117.8(7) ?
C27 C26 C25 112.5(8) ?
C28 C27 C26 129.2(8) ?
C24b C28a C29 120.8(6) yes
C24b C28a C28 117.6(8) ?
C29 C28a C28 121.6(8) ?
C27 C28 C28a 120.7(9) ?
C210 C29 C28a 121.1(7) yes
C210 C29 S2 118.5(7) yes
C28a C29 S2 120.3(6) yes
C29 C210 C210a 119.8(7) yes
C24a C210a C21 118.2(6) ?
C24a C210a C210 121.1(6) yes
C21 C210a C210 120.7(7) ?

loop_
_geom_bond_atom_site_label_1
_geom_bond_atom_site_label_2
_geom_bond_site_symmetry_2
_geom_bond_distance
_geom_bond_publ_flag
S1 C19 . 1.765(7) yes
S1 C112 . 1.797(9) yes
C11 C12 . 1.365(11) ?
C11 C110a . 1.414(9) ?
C12 C13 . 1.389(12) ?
C13 C14 . 1.371(11) ?
C14 C14a . 1.422(9) yes
C14a C14b . 1.465(9) yes
C14a C110a . 1.399(10) yes
C14b C15 . 1.402(10) yes
C14b C18a . 1.415(9) yes
C15 C16 . 1.362(10) ?
C16 C17 . 1.401(10) ?
C17 C18 . 1.347(10) ?
C18 C18a . 1.416(9) ?
C18a C19 . 1.448(10) yes
C19 C110 . 1.363(9) yes
C110 C110a . 1.430(9) yes
S2 C29 . 1.797(7) yes
S2 C212 . 1.741(9) yes
C21 C22 . 1.366(11) ?
C21 C210a . 1.411(9) ?
C22 C23 . 1.377(11) ?
C23 C24 . 1.377(9) ?
C24 C24a . 1.410(10) yes
C24a C24b . 1.470(9) yes
C24a C210a . 1.409(10) yes
C24b C25 . 1.366(11) yes
C24b C28a . 1.416(11) yes
C25 C26 . 1.439(11) ?
C26 C27 . 1.432(12) ?
C27 C28 . 1.135(13) ?
C28 C28a . 1.468(10) ?
C28a C29 . 1.417(11) yes
C29 C210 . 1.372(10) yes
C210 C210a . 1.447(10) yes

loop_
_cod_related_entry_id
_cod_related_entry_database
_cod_related_entry_code
1 ChemSpider 9163102
